data_4508319
loop_
_publ_author_name
'Kusamoto, Tetsuro'
'Yamamoto, Hiroshi M.'
'Kato, Reizo'

_publ_section_title
;
 Utilization of \s-Holes on Sulfur and Halogen Atoms for Supramolecular
 Cation&#x00B7;&#x00B7;&#x00B7;Anion Interactions in Bilayer
 Ni(dmit)2Anion Radical Salts
;
_journal_issue 10
_journal_name_full 'Crystal Growth &amp; Design'
_journal_page_first 4533
_journal_paper_doi 10.1021/cg401028u
_journal_volume 13
_journal_year 2013
_chemical_formula_sum 'C40 H14 Cl2 N2 Ni5 S52'
_chemical_formula_weight 2554.1
_space_group_IT_number 2
_symmetry_cell_setting triclinic
_symmetry_space_group_name_Hall '-P 1'
_symmetry_space_group_name_H-M 'P -1'
_audit_creation_date 2013-02-11T17:58:42-00:00
_audit_creation_method 'WinGX routine CIF_UPDATE'
_cell_angle_alpha 104.896(6)
_cell_angle_beta 96.941(7)
_cell_angle_gamma 75.535(7)
_cell_formula_units_Z 1
_cell_length_a 17.171(3)
_cell_length_b 19.413(3)
_cell_length_c 6.5771(11)
_cell_measurement_reflns_used 3708
_cell_measurement_temperature 293(2)
_cell_measurement_theta_max 27.4816
_cell_measurement_theta_min 3.1406
_cell_volume 2047.8(6)
_computing_structure_refinement 'SHELXL-97 (Sheldrick, 1997)'
_diffrn_ambient_temperature 293.1500
_diffrn_measured_fraction_theta_full 0.978
_diffrn_measured_fraction_theta_max 0.957
_diffrn_measurement_device
;
Mercury CCD (2x2 bin mode)
;
_diffrn_measurement_method dtprofit.ref
_diffrn_radiation_detector CCD
_diffrn_radiation_monochromator 'Graphite Monochromator'
_diffrn_radiation_source 'Rotating Anode'
_diffrn_radiation_type MoK\a
_diffrn_radiation_wavelength 0.71073
_diffrn_reflns_av_R_equivalents 0.0495
_diffrn_reflns_limit_h_max 21
_diffrn_reflns_limit_h_min -21
_diffrn_reflns_limit_k_max 25
_diffrn_reflns_limit_k_min -20
_diffrn_reflns_limit_l_max 8
_diffrn_reflns_limit_l_min -8
_diffrn_reflns_number 16532
_diffrn_reflns_theta_full 25
_diffrn_reflns_theta_max 27.47
_diffrn_reflns_theta_min 3.14
_exptl_absorpt_coefficient_mu 2.558
_exptl_absorpt_correction_T_max 1.0000
_exptl_absorpt_correction_T_min 0.7882
_exptl_absorpt_correction_type multi-scan
_exptl_absorpt_process_details 'Jacobson, R. (1998) Private communication'
_exptl_crystal_colour black
_exptl_crystal_density_diffrn 2.071
_exptl_crystal_density_method 'not measured'
_exptl_crystal_description Block
_exptl_crystal_F_000 1274
_exptl_crystal_size_max 0.3
_exptl_crystal_size_mid 0.1
_exptl_crystal_size_min 0.03
_refine_diff_density_max 0.908
_refine_diff_density_min -0.641
_refine_ls_extinction_method none
_refine_ls_goodness_of_fit_ref 1.013
_refine_ls_hydrogen_treatment constr
_refine_ls_matrix_type full
_refine_ls_number_parameters 487
_refine_ls_number_reflns 9004
_refine_ls_number_restraints 1
_refine_ls_restrained_S_all 1.013
_refine_ls_R_factor_gt 0.0591
_refine_ls_shift/su_max 0.001
_refine_ls_structure_factor_coef Fsqd
_refine_ls_weighting_details 'calc w=1/[\s^2^(Fo^2^)+(0.0657P)^2^+0.0000P] where P=(Fo^2^+2Fc^2^)/3'
_refine_ls_weighting_scheme calc
_refine_ls_wR_factor_ref 0.1691
_reflns_number_gt 4656
_reflns_number_total 9004
_reflns_threshold_expression >2sigma(I)
_cod_data_source_file cg401028u_si_002.cif
_cod_data_source_block Et-4ClT-Ni
_cod_depositor_comments
;
The following automatic conversions were performed:

'_exptl_absorpt_correction_type' value 'Multi-scan' changed to
'multi-scan' according to
/home/saulius/struct/CIF-dictionaries/cif_core.dic dictionary named
'cif_core.dic' version 2.4.2 from 2011-04-26.

Automatic conversion script
Id: cif_fix_values 1891 2012-01-12 08:04:46Z andrius 
;
_cod_original_sg_symbol_Hall -P1
_cod_original_sg_symbol_H-M P-1
_cod_database_code 4508319

loop_
_symmetry_equiv_pos_as_xyz
'x, y, z'
'-x, -y, -z'

loop_
_atom_site_label
_atom_site_type_symbol
_atom_site_fract_x
_atom_site_fract_y
_atom_site_fract_z
_atom_site_U_iso_or_equiv
_atom_site_adp_type
_atom_site_occupancy
_atom_site_calc_flag
_atom_site_refinement_flags
_atom_site_disorder_group
_atom_site_disorder_assembly
C12 C 0.4318(3) 0.1614(4) -0.7017(11) 0.0478(18) Uani 1 d . . .
C9 C 0.3693(3) 0.3035(3) -0.6289(10) 0.0367(15) Uani 1 d . . .
C10 C 0.3894(4) 0.2881(3) -0.4337(10) 0.0422(16) Uani 1 d . . .
C7 C 0.2543(3) 0.6137(3) -0.2255(9) 0.0324(14) Uani 1 d . . .
C8 C 0.2698(3) 0.5978(3) -0.0280(9) 0.0335(14) Uani 1 d . . .
C11 C 0.2106(3) 0.7378(3) 0.0441(10) 0.0396(15) Uani 1 d . . .
S19 S 0.17340(12) 0.82470(10) 0.1540(3) 0.0622(6) Uani 1 d . . .
C6 C 0.0333(4) 1.1376(4) -0.4774(11) 0.0510(18) Uani 1 d . . .
C3 C -0.0264(3) 1.2779(3) -0.3854(10) 0.0376(15) Uani 1 d . . .
C4 C -0.0055(3) 1.2594(3) -0.1955(10) 0.0398(15) Uani 1 d . . .
C1 C -0.1387(3) 1.5858(3) 0.0483(10) 0.0383(15) Uani 1 d . . .
C2 C -0.1210(3) 1.5682(3) 0.2415(10) 0.0335(15) Uani 1 d . . .
C5 C -0.1842(3) 1.7094(4) 0.3274(10) 0.0415(16) Uani 1 d . . .
C13 C 0.5504(3) 0.3548(3) -0.8102(10) 0.0377(15) Uani 1 d . . .
C14 C 0.5684(3) 0.3362(3) -0.6180(10) 0.0368(15) Uani 1 d . . .
C15 C 0.6068(3) 0.2128(3) -0.8976(10) 0.0391(15) Uani 1 d . . .
Ni3 Ni 0.5 0.5 -0.5 0.0330(3) Uani 1 d S . .
Ni2 Ni 0.32187(4) 0.45087(4) -0.32894(12) 0.0337(2) Uani 1 d . . .
Ni1 Ni -0.07221(4) 1.42305(4) -0.07020(12) 0.0358(2) Uani 1 d . . .
S10 S 0.06474(14) 1.05131(11) -0.6024(4) 0.0792(7) Uani 1 d . . .
S21 S 0.51229(9) 0.44243(9) -0.8261(2) 0.0385(4) Uani 1 d . . .
S22 S 0.55036(9) 0.40147(9) -0.3871(2) 0.0380(4) Uani 1 d . . .
S1 S -0.12096(9) 1.52214(9) -0.1793(3) 0.0401(4) Uani 1 d . . .
S20 S 0.46410(14) 0.07597(12) -0.8157(4) 0.0842(8) Uani 1 d . . .
S16 S 0.24499(10) 0.67169(9) 0.1859(2) 0.0410(4) Uani 1 d . . .
S23 S 0.57287(10) 0.28233(9) -1.0301(3) 0.0421(4) Uani 1 d . . .
S4 S -0.02225(10) 1.32383(10) 0.0367(3) 0.0455(4) Uani 1 d . . .
S24 S 0.60631(9) 0.24315(9) -0.6263(3) 0.0427(4) Uani 1 d . . .
S15 S 0.21302(9) 0.70480(9) -0.2265(3) 0.0411(4) Uani 1 d . . .
S3 S -0.06682(9) 1.36640(9) -0.3978(3) 0.0409(4) Uani 1 d . . .
S5 S -0.18344(10) 1.67774(9) 0.0560(3) 0.0446(4) Uani 1 d . . .
S2 S -0.07794(10) 1.48092(9) 0.2571(3) 0.0441(4) Uani 1 d . . .
S6 S -0.14337(10) 1.64074(10) 0.4619(3) 0.0488(5) Uani 1 d . . .
S8 S 0.03648(11) 1.16742(10) -0.2091(3) 0.0538(5) Uani 1 d . . .
S18 S 0.43289(10) 0.19654(9) -0.4311(3) 0.0462(4) Uani 1 d . . .
S7 S -0.00578(11) 1.20647(9) -0.6088(3) 0.0511(5) Uani 1 d . . .
S17 S 0.39034(11) 0.22882(10) -0.8433(3) 0.0536(5) Uani 1 d . . .
S25 S 0.63635(13) 0.12644(10) -1.0218(3) 0.0675(6) Uani 1 d . . .
S9 S -0.21729(12) 1.79443(11) 0.4474(3) 0.0648(6) Uani 1 d . . .
S12 S 0.30879(9) 0.51138(9) -0.0056(2) 0.0376(4) Uani 1 d . . .
S11 S 0.27418(9) 0.54737(9) -0.4480(2) 0.0379(4) Uani 1 d . . .
S13 S 0.32964(9) 0.39050(9) -0.6522(2) 0.0410(4) Uani 1 d . . .
S14 S 0.37210(9) 0.35486(9) -0.2083(2) 0.0377(4) Uani 1 d . . .
N1 N 0.2499(3) 0.9956(3) -0.2644(10) 0.0538(16) Uani 1 d D . .
S26 S 0.1655(3) 0.9072(2) -0.3286(7) 0.0682(10) Uani 0.75 d P 1 A
C18 C 0.1535(7) 0.9773(7) -0.111(2) 0.069(3) Uani 0.75 d P 1 A
H1 H 0.1159 0.9855 -0.0118 0.083 Uiso 0.75 calc PR 1 A
C16 C 0.2421(7) 0.9360(6) -0.3995(19) 0.057(3) Uani 0.75 d P 1 A
H2 H 0.2729 0.9128 -0.5154 0.068 Uiso 0.75 calc PR 1 A
C17 C 0.2060(7) 1.0194(5) -0.1020(15) 0.064(3) Uani 0.75 d P 1 A
Cl1 Cl 0.2134(2) 1.09663(19) 0.0898(5) 0.0820(11) Uani 0.75 d P 1 A
C19 C 0.3185(8) 1.0333(9) -0.278(3) 0.081(5) Uani 0.75 d P 1 A
H4 H 0.2973 1.0859 -0.2491 0.097 Uiso 0.75 calc PR 1 A
H3 H 0.3608 1.0232 -0.1709 0.097 Uiso 0.75 calc PR 1 A
C20 C 0.3542(9) 1.0079(9) -0.491(2) 0.086(5) Uani 0.75 d P 1 A
H7 H 0.3118 1.0125 -0.5997 0.129 Uiso 0.75 calc PR 1 A
H5 H 0.3829 0.9577 -0.5115 0.129 Uiso 0.75 calc PR 1 A
H6 H 0.3906 1.0375 -0.4979 0.129 Uiso 0.75 calc PR 1 A
Cl12 Cl 0.2429(7) 1.1097(7) 0.048(2) 0.072(4) Uiso 0.25 d P 2 A
S262 S 0.3452(8) 0.9783(7) -0.499(2) 0.068(4) Uiso 0.25 d P 2 A
C172 C 0.2712(15) 1.0519(15) -0.172(4) 0.037(6) Uiso 0.25 d P 2 A
C162 C 0.273(3) 0.948(3) -0.436(9) 0.10(2) Uiso 0.25 d P 2 A
H12 H 0.2531 0.907 -0.5051 0.118 Uiso 0.25 calc PR 2 A
C202 C 0.154(3) 0.910(3) -0.258(6) 0.058(16) Uiso 0.25 d P 2 A
H52 H 0.1903 0.8686 -0.221 0.088 Uiso 0.25 calc PR 2 A
H62 H 0.1494 0.9037 -0.4081 0.088 Uiso 0.25 calc PR 2 A
H72 H 0.1016 0.9156 -0.2089 0.088 Uiso 0.25 calc PR 2 A
C192 C 0.1841(16) 0.9769(18) -0.158(5) 0.035(8) Uiso 0.25 d PD 2 A
H42 H 0.205 0.9733 -0.0166 0.042 Uiso 0.25 calc PR 2 A
H32 H 0.1381 1.0184 -0.1441 0.042 Uiso 0.25 calc PR 2 A
C182 C 0.340(3) 1.044(2) -0.291(7) 0.046(10) Uiso 0.25 d P 2 A
H22 H 0.377 1.0729 -0.2503 0.055 Uiso 0.25 calc PR 2 A

loop_
_atom_site_aniso_label
_atom_site_aniso_U_11
_atom_site_aniso_U_22
_atom_site_aniso_U_33
_atom_site_aniso_U_23
_atom_site_aniso_U_13
_atom_site_aniso_U_12
C12 0.034(4) 0.049(4) 0.051(4) 0.006(3) -0.001(3) -0.001(3)
C9 0.023(3) 0.039(4) 0.040(4) -0.002(3) 0.006(3) 0.000(3)
C10 0.060(4) 0.033(4) 0.038(4) 0.006(3) 0.002(3) -0.019(3)
C7 0.026(3) 0.026(3) 0.042(4) 0.005(3) 0.003(3) -0.003(3)
C8 0.033(3) 0.032(3) 0.034(4) 0.002(3) 0.005(3) -0.010(3)
C11 0.034(3) 0.046(4) 0.042(4) 0.011(3) 0.003(3) -0.014(3)
S19 0.0816(14) 0.0357(11) 0.0598(13) -0.0028(9) 0.0111(10) -0.0071(10)
C6 0.055(4) 0.045(4) 0.056(5) 0.016(4) 0.010(3) -0.009(4)
C3 0.043(4) 0.028(3) 0.042(4) 0.012(3) 0.004(3) -0.006(3)
C4 0.030(3) 0.033(4) 0.054(4) 0.009(3) 0.006(3) -0.002(3)
C1 0.040(4) 0.041(4) 0.038(4) 0.012(3) -0.002(3) -0.016(3)
C2 0.005(3) 0.039(4) 0.046(4) -0.002(3) 0.001(2) 0.002(2)
C5 0.026(3) 0.047(4) 0.045(4) -0.003(3) 0.003(3) -0.011(3)
C13 0.035(3) 0.041(4) 0.037(4) 0.006(3) -0.001(3) -0.012(3)
C14 0.038(3) 0.031(4) 0.042(4) 0.009(3) 0.002(3) -0.009(3)
C15 0.025(3) 0.043(4) 0.045(4) 0.015(3) -0.002(3) 0.003(3)
Ni3 0.0364(6) 0.0322(6) 0.0298(6) 0.0098(5) -0.0010(5) -0.0058(5)
Ni2 0.0379(5) 0.0322(5) 0.0288(4) 0.0053(3) 0.0018(3) -0.0060(4)
Ni1 0.0375(5) 0.0363(5) 0.0341(5) 0.0082(4) 0.0010(3) -0.0100(4)
S10 0.1089(17) 0.0361(12) 0.0779(16) 0.0081(11) 0.0142(13) 0.0087(11)
S21 0.0503(10) 0.0368(9) 0.0276(8) 0.0115(7) 0.0008(7) -0.0053(8)
S22 0.0483(9) 0.0365(9) 0.0275(8) 0.0105(7) 0.0000(7) -0.0047(8)
S1 0.0477(10) 0.0352(9) 0.0347(9) 0.0075(7) 0.0016(7) -0.0056(8)
S20 0.0988(17) 0.0448(13) 0.0758(16) -0.0120(11) -0.0122(13) 0.0085(12)
S16 0.0511(10) 0.0406(10) 0.0295(9) 0.0030(7) 0.0053(7) -0.0111(8)
S23 0.0521(10) 0.0379(10) 0.0324(9) 0.0077(7) 0.0026(7) -0.0041(8)
S4 0.0577(11) 0.0442(11) 0.0358(9) 0.0142(8) 0.0012(8) -0.0101(9)
S24 0.0486(10) 0.0374(10) 0.0407(10) 0.0147(8) 0.0008(8) -0.0023(8)
S15 0.0469(10) 0.0341(9) 0.0382(9) 0.0096(7) 0.0002(7) -0.0019(8)
S3 0.0510(10) 0.0330(9) 0.0372(9) 0.0118(7) 0.0030(7) -0.0031(8)
S5 0.0465(10) 0.0376(10) 0.0453(10) 0.0060(8) 0.0033(8) -0.0050(8)
S2 0.0569(11) 0.0416(10) 0.0342(9) 0.0112(8) 0.0009(8) -0.0106(8)
S6 0.0567(11) 0.0501(11) 0.0363(10) 0.0027(8) 0.0055(8) -0.0124(9)
S8 0.0620(12) 0.0403(11) 0.0561(12) 0.0220(9) 0.0028(9) 0.0046(9)
S18 0.0515(10) 0.0349(10) 0.0483(11) 0.0080(8) 0.0036(8) -0.0043(8)
S7 0.0702(12) 0.0365(10) 0.0427(10) 0.0077(8) 0.0039(9) -0.0065(9)
S17 0.0614(11) 0.0437(11) 0.0384(10) -0.0055(8) 0.0029(8) 0.0040(9)
S25 0.0921(15) 0.0364(11) 0.0592(13) 0.0056(9) 0.0036(11) 0.0062(11)
S9 0.0722(13) 0.0427(12) 0.0664(14) -0.0086(10) 0.0132(10) -0.0073(10)
S12 0.0481(9) 0.0353(9) 0.0281(8) 0.0086(7) 0.0027(7) -0.0057(8)
S11 0.0480(9) 0.0364(9) 0.0274(8) 0.0063(7) 0.0004(7) -0.0085(8)
S13 0.0511(10) 0.0407(10) 0.0288(9) 0.0076(7) 0.0037(7) -0.0058(8)
S14 0.0436(9) 0.0337(9) 0.0312(9) 0.0059(7) 0.0032(7) -0.0019(7)
N1 0.061(4) 0.046(4) 0.042(4) 0.011(3) -0.011(3) 0.005(3)
S26 0.085(3) 0.053(2) 0.064(3) 0.0055(18) 0.005(2) -0.0189(17)
C18 0.063(8) 0.080(9) 0.068(9) 0.001(6) 0.020(6) -0.031(7)
C16 0.057(7) 0.054(7) 0.048(7) 0.009(5) -0.006(6) -0.002(6)
C17 0.108(9) 0.032(6) 0.034(6) -0.003(4) -0.011(6) -0.001(6)
Cl1 0.107(3) 0.059(2) 0.051(2) -0.0130(15) -0.015(2) -0.003(2)
C19 0.071(11) 0.106(12) 0.085(11) 0.024(8) 0.002(8) -0.052(9)
C20 0.097(11) 0.106(15) 0.074(10) 0.046(10) 0.003(7) -0.033(10)

loop_
_atom_type_symbol
_atom_type_description
_atom_type_scat_dispersion_real
_atom_type_scat_dispersion_imag
_atom_type_scat_source
C C 0.0033 0.0016 'International Tables Vol C Tables 4.2.6.8 and 6.1.1.4'
H H 0 0 'International Tables Vol C Tables 4.2.6.8 and 6.1.1.4'
Cl Cl 0.1484 0.1585 'International Tables Vol C Tables 4.2.6.8 and 6.1.1.4'
N N 0.0061 0.0033 'International Tables Vol C Tables 4.2.6.8 and 6.1.1.4'
Ni Ni 0.3393 1.1124 'International Tables Vol C Tables 4.2.6.8 and 6.1.1.4'
S S 0.1246 0.1234 'International Tables Vol C Tables 4.2.6.8 and 6.1.1.4'

loop_
_geom_angle_atom_site_label_1
_geom_angle_atom_site_label_2
_geom_angle_atom_site_label_3
_geom_angle
_geom_angle_site_symmetry_1
_geom_angle_site_symmetry_3
S20 C12 S18 124.6(4) . .
S20 C12 S17 122.7(4) . .
S18 C12 S17 112.7(4) . .
C10 C9 S13 120.9(5) . .
C10 C9 S17 115.5(5) . .
S13 C9 S17 123.6(4) . .
C9 C10 S14 121.4(5) . .
C9 C10 S18 116.4(5) . .
S14 C10 S18 122.2(4) . .
C8 C7 S11 121.3(4) . .
C8 C7 S15 115.8(4) . .
S11 C7 S15 122.9(4) . .
C7 C8 S12 120.5(4) . .
C7 C8 S16 115.9(5) . .
S12 C8 S16 123.7(4) . .
S19 C11 S16 123.3(4) . .
S19 C11 S15 122.2(4) . .
S16 C11 S15 114.4(4) . .
S10 C6 S8 123.7(4) . .
S10 C6 S7 122.4(4) . .
S8 C6 S7 113.9(4) . .
C4 C3 S3 121.0(5) . .
C4 C3 S7 116.0(5) . .
S3 C3 S7 122.9(4) . .
C3 C4 S4 121.1(5) . .
C3 C4 S8 115.5(5) . .
S4 C4 S8 123.4(4) . .
C2 C1 S1 121.9(5) . .
C2 C1 S5 115.6(5) . .
S1 C1 S5 122.5(4) . .
C1 C2 S2 120.6(5) . .
C1 C2 S6 116.0(5) . .
S2 C2 S6 123.4(4) . .
S9 C5 S5 124.1(4) . .
S9 C5 S6 122.8(4) . .
S5 C5 S6 113.1(4) . .
C14 C13 S21 121.4(5) . .
C14 C13 S23 115.3(5) . .
S21 C13 S23 123.3(4) . .
C13 C14 S22 120.8(5) . .
C13 C14 S24 116.3(5) . .
S22 C14 S24 122.8(4) . .
S25 C15 S24 123.9(4) . .
S25 C15 S23 122.3(4) . .
S24 C15 S23 113.7(4) . .
S21 Ni3 S21 180.0000(10) 2_664 .
S21 Ni3 S22 93.07(6) 2_664 2_664
S21 Ni3 S22 86.93(6) . 2_664
S21 Ni3 S22 86.93(6) 2_664 .
S21 Ni3 S22 93.07(6) . .
S22 Ni3 S22 180.00(4) 2_664 .
S13 Ni2 S11 86.87(7) . .
S13 Ni2 S14 93.39(7) . .
S11 Ni2 S14 178.77(7) . .
S13 Ni2 S12 177.59(7) . .
S11 Ni2 S12 92.78(7) . .
S14 Ni2 S12 87.01(7) . .
S3 Ni1 S2 179.39(7) . .
S3 Ni1 S4 93.09(7) . .
S2 Ni1 S4 87.52(7) . .
S3 Ni1 S1 86.54(7) . .
S2 Ni1 S1 92.85(7) . .
S4 Ni1 S1 179.31(8) . .
C13 S21 Ni3 102.7(2) . .
C14 S22 Ni3 101.9(2) . .
C1 S1 Ni1 102.2(2) . .
C11 S16 C8 97.0(3) . .
C15 S23 C13 97.6(3) . .
C4 S4 Ni1 102.2(2) . .
C15 S24 C14 97.0(3) . .
C11 S15 C7 96.9(3) . .
C3 S3 Ni1 102.6(2) . .
C5 S5 C1 97.8(3) . .
C2 S2 Ni1 102.5(2) . .
C5 S6 C2 97.5(3) . .
C6 S8 C4 97.8(3) . .
C12 S18 C10 97.5(3) . .
C6 S7 C3 96.8(3) . .
C9 S17 C12 97.9(3) . .
C8 S12 Ni2 102.9(2) . .
C7 S11 Ni2 102.5(2) . .
C9 S13 Ni2 102.4(2) . .
C10 S14 Ni2 101.9(2) . .
C172 N1 C16 163.5(16) . .
C172 N1 C162 131(3) . .
C16 N1 C162 32(2) . .
C172 N1 C17 77.3(14) . .
C16 N1 C17 119.2(10) . .
C162 N1 C17 151(2) . .
C172 N1 C19 43.1(14) . .
C16 N1 C19 120.7(10) . .
C162 N1 C19 89(2) . .
C17 N1 C19 119.6(9) . .
C172 N1 C192 115.2(19) . .
C16 N1 C192 81.3(14) . .
C162 N1 C192 113(3) . .
C17 N1 C192 37.9(13) . .
C19 N1 C192 156.7(15) . .
C18 S26 C16 90.8(6) . .
C17 C18 S26 110.5(9) . .
C17 C18 H1 124.7 . .
S26 C18 H1 124.7 . .
N1 C16 S26 108.2(9) . .
N1 C16 H2 125.9 . .
S26 C16 H2 125.9 . .
N1 C17 C18 111.1(9) . .
N1 C17 Cl1 122.9(9) . .
C18 C17 Cl1 125.9(10) . .
C20 C19 N1 112.9(12) . .
C20 C19 H4 109 . .
N1 C19 H4 109 . .
C20 C19 H3 109 . .
N1 C19 H3 109 . .
H4 C19 H3 107.8 . .
C182 S262 C162 93(3) . .
N1 C172 C182 99(3) . .
N1 C172 Cl12 130(2) . .
C182 C172 Cl12 130(3) . .
N1 C162 S262 102(3) . .
N1 C162 H12 128.9 . .
S262 C162 H12 128.9 . .
C192 C202 H52 109.5 . .
C192 C202 H62 109.5 . .
H52 C202 H62 109.5 . .
C192 C202 H72 109.5 . .
H52 C202 H72 109.5 . .
H62 C202 H72 109.5 . .
C202 C192 N1 120(3) . .
C202 C192 H42 107.4 . .
N1 C192 H42 107.4 . .
C202 C192 H32 107.4 . .
N1 C192 H32 107.4 . .
H42 C192 H32 107 . .
C172 C182 S262 113(3) . .
C172 C182 H22 123.6 . .
S262 C182 H22 123.6 . .

loop_
_geom_bond_atom_site_label_1
_geom_bond_atom_site_label_2
_geom_bond_distance
_geom_bond_site_symmetry_2
C12 S20 1.620(7) .
C12 S18 1.734(7) .
C12 S17 1.757(7) .
C9 C10 1.377(8) .
C9 S13 1.694(6) .
C9 S17 1.742(6) .
C10 S14 1.701(6) .
C10 S18 1.752(6) .
C7 C8 1.391(8) .
C7 S11 1.688(6) .
C7 S15 1.735(6) .
C8 S12 1.681(6) .
C8 S16 1.738(6) .
C11 S19 1.651(7) .
C11 S16 1.722(6) .
C11 S15 1.731(6) .
C6 S10 1.650(7) .
C6 S8 1.708(7) .
C6 S7 1.729(7) .
C3 C4 1.369(8) .
C3 S3 1.704(6) .
C3 S7 1.743(6) .
C4 S4 1.710(6) .
C4 S8 1.734(6) .
C1 C2 1.379(8) .
C1 S1 1.684(6) .
C1 S5 1.747(6) .
C2 S2 1.695(6) .
C2 S6 1.746(6) .
C5 S9 1.625(6) .
C5 S5 1.733(6) .
C5 S6 1.744(7) .
C13 C14 1.381(8) .
C13 S21 1.689(6) .
C13 S23 1.743(6) .
C14 S22 1.714(6) .
C14 S24 1.750(6) .
C15 S25 1.646(6) .
C15 S24 1.729(6) .
C15 S23 1.735(6) .
Ni3 S21 2.1568(16) 2_664
Ni3 S21 2.1568(16) .
Ni3 S22 2.1696(16) 2_664
Ni3 S22 2.1696(16) .
Ni2 S13 2.1496(17) .
Ni2 S11 2.1508(18) .
Ni2 S14 2.1541(17) .
Ni2 S12 2.1571(17) .
Ni1 S3 2.1542(18) .
Ni1 S2 2.1582(18) .
Ni1 S4 2.1601(18) .
Ni1 S1 2.1624(18) .
N1 C172 1.23(3) .
N1 C16 1.290(12) .
N1 C162 1.29(6) .
N1 C17 1.300(12) .
N1 C19 1.556(13) .
N1 C192 1.557(17) .
S26 C18 1.694(14) .
S26 C16 1.706(14) .
C18 C17 1.347(15) .
C18 H1 0.93 .
C16 H2 0.93 .
C17 Cl1 1.715(9) .
C19 C20 1.51(2) .
C19 H4 0.97 .
C19 H3 0.97 .
C20 H7 0.96 .
C20 H5 0.96 .
C20 H6 0.96 .
Cl12 C172 1.63(3) .
S262 C182 1.61(5) .
S262 C162 1.64(5) .
C172 C182 1.44(5) .
C162 H12 0.93 .
C202 C192 1.48(6) .
C202 H52 0.96 .
C202 H62 0.96 .
C202 H72 0.96 .
C192 H42 0.97 .
C192 H32 0.97 .
C182 H22 0.93 .
